data_4307553
loop_
_publ_author_name
'Tamara E. Hanna'
'Ivan Keresztes'
'Emil Lobkovsky'
'Paul J. Chirik'

_publ_section_title
;
Diazene Dehydrogenation Follows H2 Addition to Coordinated Dinitrogen in
anansa-Zirconocene Complex
;
_journal_name_full 'Inorganic Chemistry'
_journal_page_first 1675
_journal_page_last 1683
_journal_paper_doi 10.1021/ic0620539
_journal_volume 46
_journal_year 2007
_chemical_formula_moiety 'C40 H62 N2 Si2 Zr2'
_chemical_formula_sum 'C40 H62 N2 Si2 Zr2'
_chemical_formula_weight 809.54
_chemical_name_systematic
; 
 ? 
;
_space_group_IT_number 2
_symmetry_cell_setting triclinic
_symmetry_space_group_name_Hall '-P 1'
_symmetry_space_group_name_H-M 'P -1'
_atom_sites_solution_hydrogens mixed
_atom_sites_solution_primary direct
_atom_sites_solution_secondary difmap
_audit_creation_method SHELXL-97
_cell_angle_alpha 94.714(5)
_cell_angle_beta 92.826(5)
_cell_angle_gamma 106.954(4)
_cell_formula_units_Z 2
_cell_length_a 11.0951(13)
_cell_length_b 12.6629(17)
_cell_length_c 15.319(2)
_cell_measurement_reflns_used 6695
_cell_measurement_temperature 173(2)
_cell_measurement_theta_max 0.00
_cell_measurement_theta_min 0.00
_cell_volume 2045.7(5)
_computing_cell_refinement 'Bruker SAINT+'
_computing_data_collection 'Bruker APEX2'
_computing_data_reduction 'Bruker SAINT+'
_computing_molecular_graphics 'Bruker SHELXTL'
_computing_publication_material 'Bruker SHELXTL'
_computing_structure_refinement 'SHELXL-97 (Sheldrick, 1997)'
_computing_structure_solution 'SHELXS-97 (Sheldrick, 1990)'
_diffrn_ambient_temperature 173(2)
_diffrn_measured_fraction_theta_full 0.983
_diffrn_measured_fraction_theta_max 0.983
_diffrn_measurement_device_type 'Bruker X8 APEX II diffractometer'
_diffrn_measurement_method 'phi and omega scans'
_diffrn_radiation_monochromator graphite
_diffrn_radiation_source 'fine-focus sealed tube'
_diffrn_radiation_type MoK\a
_diffrn_radiation_wavelength 0.71073
_diffrn_reflns_av_R_equivalents 0.0287
_diffrn_reflns_av_sigmaI/netI 0.0399
_diffrn_reflns_limit_h_max 16
_diffrn_reflns_limit_h_min -15
_diffrn_reflns_limit_k_max 18
_diffrn_reflns_limit_k_min -18
_diffrn_reflns_limit_l_max 22
_diffrn_reflns_limit_l_min -22
_diffrn_reflns_number 38481
_diffrn_reflns_theta_full 31.80
_diffrn_reflns_theta_max 31.80
_diffrn_reflns_theta_min 1.92
_exptl_absorpt_coefficient_mu 0.596
_exptl_absorpt_correction_T_max 0.9708
_exptl_absorpt_correction_T_min 0.9159
_exptl_absorpt_correction_type multi-scan
_exptl_absorpt_process_details SADABS
_exptl_crystal_colour orange
_exptl_crystal_density_diffrn 1.314
_exptl_crystal_density_method 'not measured'
_exptl_crystal_description block
_exptl_crystal_F_000 848
_exptl_crystal_size_max 0.15
_exptl_crystal_size_mid 0.15
_exptl_crystal_size_min 0.05
_refine_diff_density_max 0.451
_refine_diff_density_min -0.461
_refine_diff_density_rms 0.067
_refine_ls_extinction_method none
_refine_ls_goodness_of_fit_ref 1.040
_refine_ls_hydrogen_treatment mixed
_refine_ls_matrix_type full
_refine_ls_number_parameters 641
_refine_ls_number_reflns 13747
_refine_ls_number_restraints 0
_refine_ls_restrained_S_all 1.040
_refine_ls_R_factor_all 0.0421
_refine_ls_R_factor_gt 0.0272
_refine_ls_shift/su_max 0.053
_refine_ls_shift/su_mean 0.002
_refine_ls_structure_factor_coef Fsqd
_refine_ls_weighting_details 'calc w=1/[\s^2^(Fo^2^)+(0.0341P)^2^+0.0000P] where P=(Fo^2^+2Fc^2^)/3'
_refine_ls_weighting_scheme calc
_refine_ls_wR_factor_gt 0.0632
_refine_ls_wR_factor_ref 0.0676
_reflns_number_gt 10812
_reflns_number_total 13747
_reflns_threshold_expression >2sigma(I)
_cod_data_source_file ic0620539si20061026_021501.cif
_cod_data_source_block th12
_cod_depositor_comments
;
The following automatic conversions were performed:
'_symmetry_cell_setting' value 'Triclinic' changed to 'triclinic'
according to '/home/saulius/struct/CIF-dictionaries/cif_core.dic'
dictionary named 'cif_core.dic' version 2.4.1 from 2010-06-29.

Automatic conversion script
Id: cif_fix_enum 1527 2010-12-29 10:47:43Z saulius 
;
_cod_original_cell_volume 2045.6(5)
_cod_database_code 4307553

loop_
_symmetry_equiv_pos_as_xyz
'x, y, z'
'-x, -y, -z'

loop_
_atom_site_label
_atom_site_type_symbol
_atom_site_fract_x
_atom_site_fract_y
_atom_site_fract_z
_atom_site_U_iso_or_equiv
_atom_site_adp_type
_atom_site_occupancy
_atom_site_symmetry_multiplicity
_atom_site_calc_flag
_atom_site_refinement_flags
_atom_site_disorder_assembly
_atom_site_disorder_group
Zr1 Zr 0.351705(7) 0.774257(7) 0.272969(6) 0.01523(2) Uani 1 1 d . . .
H1M H 0.4900(10) 0.7347(10) 0.2541(8) 0.039(3) Uiso 1 1 d . . .
Zr2 Zr 0.075612(7) 0.452844(7) 0.250742(6) 0.01440(2) Uani 1 1 d . . .
H2M H 0.0034(10) 0.4698(9) 0.3498(8) 0.038(3) Uiso 1 1 d . . .
Si1 Si 0.35589(3) 1.03517(2) 0.31102(2) 0.02711(7) Uani 1 1 d . . .
Si2 Si -0.01481(2) 0.22368(2) 0.11284(2) 0.02348(7) Uani 1 1 d . . .
N1 N 0.18003(7) 0.63443(6) 0.28300(6) 0.02073(19) Uani 1 1 d . . .
N2 N 0.24695(7) 0.59225(6) 0.23741(6) 0.02095(19) Uani 1 1 d . . .
C1 C 0.33292(9) 0.94169(8) 0.20668(7) 0.0229(2) Uani 1 1 d . . .
C2 C 0.22274(9) 0.85340(8) 0.17490(7) 0.0228(2) Uani 1 1 d . . .
H2 H 0.1353(10) 0.8436(9) 0.1909(8) 0.032(3) Uiso 1 1 d . . .
C3 C 0.25721(8) 0.77780(8) 0.11586(6) 0.0204(2) Uani 1 1 d . . .
H3 H 0.1985(9) 0.7109(8) 0.0853(7) 0.021(3) Uiso 1 1 d . . .
C4 C 0.38947(8) 0.81551(7) 0.10977(6) 0.0185(2) Uani 1 1 d . . .
C5 C 0.43472(9) 0.91507(8) 0.16652(6) 0.0213(2) Uani 1 1 d . . .
H5 H 0.5165(9) 0.9579(9) 0.1747(7) 0.023(3) Uiso 1 1 d . . .
C6 C 0.39135(8) 0.93604(8) 0.38531(6) 0.0207(2) Uani 1 1 d . . .
C7 C 0.50525(8) 0.90443(8) 0.38801(7) 0.0235(2) Uani 1 1 d . . .
C8 C 0.48150(9) 0.80045(9) 0.42287(7) 0.0249(2) Uani 1 1 d . . .
C9 C 0.35327(9) 0.76523(8) 0.44104(6) 0.0218(2) Uani 1 1 d . . .
C10 C 0.29655(8) 0.84650(8) 0.41636(6) 0.0197(2) Uani 1 1 d . . .
C11 C -0.06374(8) 0.35292(8) 0.11951(6) 0.0213(2) Uani 1 1 d . . .
C12 C 0.00898(9) 0.45752(8) 0.09552(6) 0.0226(2) Uani 1 1 d . . .
H12 H 0.0730(10) 0.4690(9) 0.0541(8) 0.034(3) Uiso 1 1 d . . .
C13 C -0.03206(8) 0.54183(8) 0.13804(7) 0.0207(2) Uani 1 1 d . . .
H13 H -0.0021(10) 0.6173(9) 0.1322(7) 0.027(3) Uiso 1 1 d . . .
C14 C -0.13035(8) 0.49330(8) 0.19158(6) 0.0187(2) Uani 1 1 d . . .
C15 C -0.14707(8) 0.37773(8) 0.18045(6) 0.0199(2) Uani 1 1 d . . .
H15 H -0.2094(9) 0.3256(8) 0.2083(7) 0.023(3) Uiso 1 1 d . . .
C16 C 0.08989(8) 0.26112(7) 0.21757(6) 0.0185(2) Uani 1 1 d . . .
C17 C 0.21732(8) 0.33430(7) 0.22642(7) 0.0195(2) Uani 1 1 d . . .
C18 C 0.24867(8) 0.37681(7) 0.31586(7) 0.0197(2) Uani 1 1 d . . .
C19 C 0.14180(8) 0.33458(8) 0.36355(6) 0.0195(2) Uani 1 1 d . . .
C20 C 0.04368(8) 0.26518(7) 0.30320(7) 0.0194(2) Uani 1 1 d . . .
C21 C 0.46336(8) 0.76603(8) 0.04612(7) 0.0226(2) Uani 1 1 d . . .
C22 C 0.42045(10) 0.63904(9) 0.04159(8) 0.0328(3) Uani 1 1 d . . .
H22C H 0.4310(11) 0.6159(10) 0.1010(9) 0.047(4) Uiso 1 1 d . . .
H22B H 0.4723(11) 0.6044(10) -0.0001(9) 0.048(4) Uiso 1 1 d . . .
H22A H 0.3350(12) 0.6127(10) 0.0188(9) 0.049(4) Uiso 1 1 d . . .
C23 C 0.43902(11) 0.80181(11) -0.04458(8) 0.0364(3) Uani 1 1 d . . .
H23C H 0.3527(11) 0.7780(10) -0.0616(8) 0.038(3) Uiso 1 1 d . . .
H23A H 0.4658(11) 0.8810(11) -0.0432(9) 0.045(4) Uiso 1 1 d . . .
H23B H 0.4798(13) 0.7700(12) -0.0880(10) 0.061(4) Uiso 1 1 d . . .
C24 C 0.60503(9) 0.80873(10) 0.07344(8) 0.0334(3) Uani 1 1 d . . .
H24B H 0.6388(10) 0.8861(10) 0.0708(8) 0.033(3) Uiso 1 1 d . . .
H24C H 0.6233(9) 0.7950(9) 0.1302(7) 0.024(3) Uiso 1 1 d . . .
H24A H 0.6535(12) 0.7773(11) 0.0359(9) 0.051(4) Uiso 1 1 d . . .
C25 C 0.63497(9) 0.97247(10) 0.36741(8) 0.0370(3) Uani 1 1 d . . .
H25A H 0.6271 1.0307 0.3312 0.056 Uiso 1 1 calc R . .
H25B H 0.6765 0.9244 0.3354 0.056 Uiso 1 1 calc R . .
H25C H 0.6856 1.0065 0.4223 0.056 Uiso 1 1 calc R . .
C26 C 0.57865(10) 0.74393(11) 0.44506(8) 0.0370(3) Uani 1 1 d . . .
H26C H 0.6271(15) 0.7763(14) 0.5010(12) 0.089(6) Uiso 1 1 d . . .
H26B H 0.6358(14) 0.7502(13) 0.4040(11) 0.081(5) Uiso 1 1 d . . .
H26A H 0.5425(17) 0.6665(16) 0.4513(13) 0.103(7) Uiso 1 1 d . . .
C27 C 0.28866(11) 0.66469(9) 0.48524(8) 0.0331(3) Uani 1 1 d . . .
H27C H 0.3430(12) 0.6198(11) 0.4999(9) 0.052(4) Uiso 1 1 d . . .
H27B H 0.2596(11) 0.6897(10) 0.5393(9) 0.044(4) Uiso 1 1 d . . .
H27A H 0.2163(13) 0.6164(12) 0.4492(10) 0.063(4) Uiso 1 1 d . . .
C28 C 0.16039(9) 0.83782(9) 0.42704(7) 0.0273(3) Uani 1 1 d . . .
H28C H 0.1131(11) 0.8465(10) 0.3733(8) 0.043(4) Uiso 1 1 d . . .
H28B H 0.1156(11) 0.7661(11) 0.4411(9) 0.051(4) Uiso 1 1 d . . .
H28A H 0.1492(11) 0.8877(10) 0.4718(9) 0.044(4) Uiso 1 1 d . . .
C29 C 0.48813(13) 1.16501(9) 0.30644(9) 0.0464(4) Uani 1 1 d . . .
H29A H 0.5564 1.1475 0.2757 0.070 Uiso 1 1 calc R . .
H29B H 0.5200 1.1982 0.3663 0.070 Uiso 1 1 calc R . .
H29C H 0.4574 1.2175 0.2749 0.070 Uiso 1 1 calc R . .
C30 C 0.21042(13) 1.07305(11) 0.33386(10) 0.0450(3) Uani 1 1 d . . .
H30C H 0.1292(12) 1.0137(11) 0.3186(9) 0.047(4) Uiso 1 1 d . . .
H30B H 0.1996(14) 1.1239(13) 0.2997(12) 0.080(5) Uiso 1 1 d . . .
H30A H 0.2084(13) 1.0924(12) 0.3962(10) 0.068(5) Uiso 1 1 d . . .
C31 C -0.21145(8) 0.55253(8) 0.24010(7) 0.0223(2) Uani 1 1 d . . .
C32 C -0.13220(11) 0.66714(10) 0.28144(10) 0.0410(3) Uani 1 1 d . . .
H32C H -0.0670(13) 0.6624(12) 0.3220(10) 0.059(4) Uiso 1 1 d . . .
H32B H -0.1020(11) 0.7132(11) 0.2326(9) 0.046(4) Uiso 1 1 d . . .
H32A H -0.1852(12) 0.6994(11) 0.3104(9) 0.052(4) Uiso 1 1 d . . .
C33 C -0.27574(10) 0.48632(10) 0.31307(8) 0.0338(3) Uani 1 1 d . . .
H33C H -0.3219(11) 0.5315(10) 0.3426(8) 0.037(3) Uiso 1 1 d . . .
H33B H -0.2151(11) 0.4756(10) 0.3552(9) 0.042(4) Uiso 1 1 d . . .
H33A H -0.3287(11) 0.4136(11) 0.2903(9) 0.047(4) Uiso 1 1 d . . .
C34 C -0.31366(11) 0.56337(12) 0.17401(9) 0.0432(3) Uani 1 1 d . . .
H34C H -0.2730(12) 0.6099(11) 0.1358(9) 0.052(4) Uiso 1 1 d . . .
H34B H -0.3687(11) 0.6027(10) 0.2045(8) 0.041(4) Uiso 1 1 d . . .
H34A H -0.3628(14) 0.4994(13) 0.1472(11) 0.076(5) Uiso 1 1 d . . .
C35 C 0.30943(9) 0.35770(9) 0.15661(8) 0.0286(3) Uani 1 1 d . . .
H35C H 0.2777(13) 0.3865(12) 0.1029(10) 0.060(4) Uiso 1 1 d . . .
H35B H 0.3299(14) 0.2949(13) 0.1314(11) 0.073(5) Uiso 1 1 d . . .
H35A H 0.3842(14) 0.4152(13) 0.1735(10) 0.073(5) Uiso 1 1 d . . .
C36 C 0.37755(9) 0.44660(9) 0.35356(8) 0.0288(3) Uani 1 1 d . . .
H36C H 0.4395(11) 0.4066(10) 0.3492(9) 0.041(4) Uiso 1 1 d . . .
H36B H 0.3791(13) 0.4620(13) 0.4124(10) 0.068(5) Uiso 1 1 d . . .
H36A H 0.4077(11) 0.5132(11) 0.3247(9) 0.045(4) Uiso 1 1 d . . .
C37 C 0.13566(10) 0.34862(9) 0.46094(7) 0.0294(3) Uani 1 1 d . . .
H37C H 0.2026(12) 0.4031(11) 0.4897(9) 0.053(4) Uiso 1 1 d . . .
H37B H 0.0638(14) 0.3695(12) 0.4766(10) 0.066(5) Uiso 1 1 d . . .
H37A H 0.1342(12) 0.2793(11) 0.4849(9) 0.052(4) Uiso 1 1 d . . .
C38 C -0.08095(9) 0.19759(9) 0.33141(8) 0.0295(3) Uani 1 1 d . . .
H38C H -0.0738(13) 0.1353(12) 0.3479(10) 0.066(5) Uiso 1 1 d . . .
H38B H -0.1015(14) 0.2364(13) 0.3768(10) 0.068(5) Uiso 1 1 d . . .
H38A H -0.1455(13) 0.1698(12) 0.2795(10) 0.060(4) Uiso 1 1 d . . .
C39 C -0.15090(11) 0.09559(10) 0.11155(10) 0.0423(4) Uani 1 1 d . . .
H39C H -0.2100(13) 0.1022(12) 0.1520(10) 0.064(5) Uiso 1 1 d . . .
H39B H -0.1956(13) 0.0730(12) 0.0514(10) 0.058(4) Uiso 1 1 d . . .
H39A H -0.1248(13) 0.0353(12) 0.1236(10) 0.063(5) Uiso 1 1 d . . .
C40 C 0.06733(11) 0.20912(11) 0.01148(8) 0.0399(3) Uani 1 1 d . . .
H40C H 0.1237(12) 0.2762(12) 0.0005(10) 0.058(4) Uiso 1 1 d . . .
H40B H 0.0016(12) 0.1785(11) -0.0394(9) 0.054(4) Uiso 1 1 d . . .
H40A H 0.1165(12) 0.1573(11) 0.0158(8) 0.051(4) Uiso 1 1 d . . .

loop_
_atom_site_aniso_label
_atom_site_aniso_U_11
_atom_site_aniso_U_22
_atom_site_aniso_U_33
_atom_site_aniso_U_23
_atom_site_aniso_U_13
_atom_site_aniso_U_12
Zr1 0.01624(3) 0.01388(4) 0.01463(4) 0.00088(3) 0.00145(3) 0.00310(3)
Zr2 0.01405(3) 0.01410(4) 0.01508(4) 0.00235(3) 0.00172(3) 0.00389(3)
Si1 0.04184(14) 0.01570(12) 0.02450(15) 0.00051(11) 0.00607(12) 0.00947(11)
Si2 0.02327(11) 0.02106(12) 0.02506(15) -0.00532(11) -0.00148(11) 0.00758(10)
N1 0.0213(3) 0.0177(3) 0.0215(4) 0.0016(3) 0.0018(3) 0.0031(3)
N2 0.0201(3) 0.0169(3) 0.0256(4) 0.0032(3) 0.0029(3) 0.0046(3)
C1 0.0335(4) 0.0171(4) 0.0196(5) 0.0040(4) 0.0026(4) 0.0091(3)
C2 0.0242(4) 0.0264(4) 0.0211(5) 0.0058(4) 0.0016(4) 0.0118(3)
C3 0.0204(4) 0.0225(4) 0.0174(5) 0.0018(4) -0.0004(3) 0.0054(3)
C4 0.0216(4) 0.0187(4) 0.0147(4) 0.0034(3) 0.0021(3) 0.0046(3)
C5 0.0264(4) 0.0165(4) 0.0185(5) 0.0038(4) 0.0024(4) 0.0017(3)
C6 0.0241(4) 0.0186(4) 0.0168(5) -0.0032(4) 0.0016(3) 0.0035(3)
C7 0.0206(4) 0.0259(5) 0.0193(5) -0.0060(4) -0.0005(4) 0.0022(4)
C8 0.0256(4) 0.0314(5) 0.0182(5) -0.0029(4) -0.0042(4) 0.0118(4)
C9 0.0277(4) 0.0243(4) 0.0134(4) 0.0012(4) 0.0010(4) 0.0081(4)
C10 0.0228(4) 0.0214(4) 0.0138(4) -0.0004(4) 0.0028(3) 0.0053(3)
C11 0.0205(4) 0.0250(4) 0.0180(5) -0.0028(4) -0.0037(3) 0.0082(3)
C12 0.0243(4) 0.0321(5) 0.0146(4) 0.0048(4) 0.0019(3) 0.0128(4)
C13 0.0223(4) 0.0230(4) 0.0193(5) 0.0065(4) 0.0010(3) 0.0092(3)
C14 0.0159(3) 0.0219(4) 0.0186(5) 0.0019(4) -0.0020(3) 0.0065(3)
C15 0.0160(3) 0.0208(4) 0.0213(5) -0.0009(4) -0.0016(3) 0.0042(3)
C16 0.0189(3) 0.0152(4) 0.0219(5) 0.0019(3) 0.0028(3) 0.0057(3)
C17 0.0181(3) 0.0171(4) 0.0248(5) 0.0036(4) 0.0048(3) 0.0069(3)
C18 0.0181(3) 0.0176(4) 0.0250(5) 0.0038(4) 0.0013(3) 0.0076(3)
C19 0.0234(4) 0.0190(4) 0.0191(5) 0.0052(4) 0.0031(3) 0.0099(3)
C20 0.0197(4) 0.0163(4) 0.0238(5) 0.0060(4) 0.0041(3) 0.0065(3)
C21 0.0228(4) 0.0251(5) 0.0188(5) 0.0009(4) 0.0052(4) 0.0051(4)
C22 0.0356(5) 0.0271(5) 0.0350(6) -0.0040(5) 0.0076(5) 0.0095(4)
C23 0.0426(5) 0.0481(7) 0.0218(6) 0.0057(5) 0.0081(5) 0.0173(5)
C24 0.0236(4) 0.0426(6) 0.0316(6) -0.0004(5) 0.0063(4) 0.0068(4)
C25 0.0226(4) 0.0393(6) 0.0392(7) -0.0068(5) 0.0030(4) -0.0035(4)
C26 0.0344(5) 0.0513(7) 0.0302(6) -0.0025(5) -0.0070(5) 0.0235(5)
C27 0.0460(6) 0.0313(5) 0.0244(6) 0.0107(4) 0.0084(5) 0.0123(5)
C28 0.0236(4) 0.0312(5) 0.0269(6) 0.0002(4) 0.0067(4) 0.0078(4)
C29 0.0706(8) 0.0185(5) 0.0412(7) 0.0001(5) 0.0098(6) -0.0006(5)
C30 0.0652(7) 0.0414(6) 0.0427(8) 0.0071(6) 0.0123(6) 0.0357(5)
C31 0.0193(4) 0.0232(4) 0.0253(5) -0.0004(4) 0.0015(4) 0.0083(3)
C32 0.0334(5) 0.0288(5) 0.0567(8) -0.0122(6) 0.0133(5) 0.0058(4)
C33 0.0290(4) 0.0406(6) 0.0357(6) 0.0055(5) 0.0144(4) 0.0142(4)
C34 0.0394(5) 0.0652(7) 0.0372(7) 0.0019(6) -0.0011(5) 0.0362(5)
C35 0.0252(4) 0.0317(5) 0.0299(6) 0.0027(5) 0.0109(4) 0.0085(4)
C36 0.0207(4) 0.0290(5) 0.0352(6) -0.0011(5) -0.0038(4) 0.0069(4)
C37 0.0371(5) 0.0324(5) 0.0210(5) 0.0074(4) 0.0030(4) 0.0126(4)
C38 0.0267(4) 0.0254(5) 0.0353(6) 0.0087(5) 0.0117(4) 0.0030(4)
C39 0.0359(5) 0.0264(5) 0.0565(9) -0.0064(6) -0.0082(6) 0.0013(5)
C40 0.0428(5) 0.0531(7) 0.0283(6) -0.0101(5) 0.0007(5) 0.0256(5)

loop_
_atom_type_symbol
_atom_type_description
_atom_type_scat_dispersion_real
_atom_type_scat_dispersion_imag
_atom_type_scat_source
C C 0.0033 0.0016 'International Tables Vol C Tables 4.2.6.8 and 6.1.1.4'
H H 0.0000 0.0000 'International Tables Vol C Tables 4.2.6.8 and 6.1.1.4'
N N 0.0061 0.0033 'International Tables Vol C Tables 4.2.6.8 and 6.1.1.4'
Si Si 0.0817 0.0704 'International Tables Vol C Tables 4.2.6.8 and 6.1.1.4'
Zr Zr -2.9673 0.5597 'International Tables Vol C Tables 4.2.6.8 and 6.1.1.4'

loop_
_geom_angle_atom_site_label_1
_geom_angle_atom_site_label_2
_geom_angle_atom_site_label_3
_geom_angle
_geom_angle_site_symmetry_1
_geom_angle_site_symmetry_3
_geom_angle_publ_flag
H1M Zr1 N1 114.7(4) . . ?
H1M Zr1 N2 85.2(4) . . ?
N1 Zr1 N2 32.22(3) . . ?
H1M Zr1 C1 116.8(4) . . ?
N1 Zr1 C1 119.59(3) . . ?
N2 Zr1 C1 130.81(3) . . ?
H1M Zr1 C10 126.0(4) . . ?
N1 Zr1 C10 83.79(3) . . ?
N2 Zr1 C10 112.24(3) . . ?
C1 Zr1 C10 90.41(3) . . ?
H1M Zr1 C6 112.7(4) . . ?
N1 Zr1 C6 116.51(3) . . ?
N2 Zr1 C6 145.78(3) . . ?
C1 Zr1 C6 68.42(3) . . ?
C10 Zr1 C6 33.59(3) . . ?
H1M Zr1 C2 130.4(4) . . ?
N1 Zr1 C2 88.16(3) . . ?
N2 Zr1 C2 98.32(3) . . ?
C1 Zr1 C2 33.38(3) . . ?
C10 Zr1 C2 98.43(4) . . ?
C6 Zr1 C2 91.58(3) . . ?
H1M Zr1 C7 79.8(4) . . ?
N1 Zr1 C7 131.86(3) . . ?
N2 Zr1 C7 141.95(3) . . ?
C1 Zr1 C7 86.96(3) . . ?
C10 Zr1 C7 54.60(3) . . ?
C6 Zr1 C7 33.31(3) . . ?
C2 Zr1 C7 118.02(3) . . ?
H1M Zr1 C5 84.4(4) . . ?
N1 Zr1 C5 137.57(3) . . ?
N2 Zr1 C5 126.13(3) . . ?
C1 Zr1 C5 33.03(3) . . ?
C10 Zr1 C5 116.47(3) . . ?
C6 Zr1 C5 85.86(3) . . ?
C2 Zr1 C5 53.80(3) . . ?
C7 Zr1 C5 87.05(3) . . ?
H1M Zr1 C9 98.7(4) . . ?
N1 Zr1 C9 78.63(3) . . ?
N2 Zr1 C9 95.44(3) . . ?
C1 Zr1 C9 121.04(3) . . ?
C10 Zr1 C9 32.46(3) . . ?
C6 Zr1 C9 54.47(3) . . ?
C2 Zr1 C9 129.66(3) . . ?
C7 Zr1 C9 53.37(3) . . ?
C5 Zr1 C9 138.37(3) . . ?
H1M Zr1 C3 103.1(4) . . ?
N1 Zr1 C3 85.36(3) . . ?
N2 Zr1 C3 79.01(3) . . ?
C1 Zr1 C3 54.21(3) . . ?
C10 Zr1 C3 129.70(3) . . ?
C6 Zr1 C3 121.42(3) . . ?
C2 Zr1 C3 32.18(3) . . ?
C7 Zr1 C3 138.39(3) . . ?
C5 Zr1 C3 52.65(3) . . ?
C9 Zr1 C3 156.89(3) . . ?
H1M Zr1 C8 72.4(4) . . ?
N1 Zr1 C8 105.31(3) . . ?
N2 Zr1 C8 109.79(3) . . ?
C1 Zr1 C8 118.54(3) . . ?
C10 Zr1 C8 53.60(3) . . ?
C6 Zr1 C8 54.34(3) . . ?
C2 Zr1 C8 145.91(3) . . ?
C7 Zr1 C8 32.23(3) . . ?
C5 Zr1 C8 116.77(3) . . ?
C9 Zr1 C8 31.61(3) . . ?
C3 Zr1 C8 169.32(3) . . ?
H2M Zr2 N2 112.8(3) . . ?
H2M Zr2 N1 84.0(4) . . ?
N2 Zr2 N1 32.29(3) . . ?
H2M Zr2 C12 132.3(4) . . ?
N2 Zr2 C12 89.02(3) . . ?
N1 Zr2 C12 98.48(3) . . ?
H2M Zr2 C11 117.7(3) . . ?
N2 Zr2 C11 120.84(3) . . ?
N1 Zr2 C11 130.66(3) . . ?
C12 Zr2 C11 33.43(3) . . ?
H2M Zr2 C17 124.9(4) . . ?
N2 Zr2 C17 84.62(3) . . ?
N1 Zr2 C17 113.60(3) . . ?
C12 Zr2 C17 97.83(3) . . ?
C11 Zr2 C17 90.36(3) . . ?
H2M Zr2 C16 112.8(4) . . ?
N2 Zr2 C16 117.32(3) . . ?
N1 Zr2 C16 147.16(3) . . ?
C12 Zr2 C16 90.47(3) . . ?
C11 Zr2 C16 67.82(3) . . ?
C17 Zr2 C16 33.59(3) . . ?
H2M Zr2 C20 79.6(4) . . ?
N2 Zr2 C20 132.77(3) . . ?
N1 Zr2 C20 143.41(3) . . ?
C12 Zr2 C20 116.72(3) . . ?
C11 Zr2 C20 85.81(3) . . ?
C17 Zr2 C20 54.72(3) . . ?
C16 Zr2 C20 33.37(3) . . ?
H2M Zr2 C15 85.5(4) . . ?
N2 Zr2 C15 137.76(3) . . ?
N1 Zr2 C15 124.74(3) . . ?
C12 Zr2 C15 53.98(3) . . ?
C11 Zr2 C15 33.06(3) . . ?
C17 Zr2 C15 116.70(3) . . ?
C16 Zr2 C15 85.88(3) . . ?
C20 Zr2 C15 86.45(3) . . ?
H2M Zr2 C13 104.9(4) . . ?
N2 Zr2 C13 85.16(3) . . ?
N1 Zr2 C13 78.19(3) . . ?
C12 Zr2 C13 32.32(3) . . ?
C11 Zr2 C13 54.31(3) . . ?
C17 Zr2 C13 129.13(3) . . ?
C16 Zr2 C13 120.67(3) . . ?
C20 Zr2 C13 137.67(3) . . ?
C15 Zr2 C13 52.83(3) . . ?
H2M Zr2 C18 97.2(4) . . ?
N2 Zr2 C18 79.35(3) . . ?
N1 Zr2 C18 97.03(3) . . ?
C12 Zr2 C18 129.21(3) . . ?
C11 Zr2 C18 120.69(3) . . ?
C17 Zr2 C18 32.41(3) . . ?
C16 Zr2 C18 54.44(3) . . ?
C20 Zr2 C18 53.53(3) . . ?
C15 Zr2 C18 138.12(3) . . ?
C13 Zr2 C18 156.62(3) . . ?
H2M Zr2 C19 71.2(4) . . ?
N2 Zr2 C19 105.96(3) . . ?
N1 Zr2 C19 111.17(3) . . ?
C12 Zr2 C19 144.94(3) . . ?
C11 Zr2 C19 117.61(3) . . ?
C17 Zr2 C19 53.77(3) . . ?
C16 Zr2 C19 54.47(3) . . ?
C20 Zr2 C19 32.36(3) . . ?
C15 Zr2 C19 116.09(3) . . ?
C13 Zr2 C19 168.88(3) . . ?
C18 Zr2 C19 31.79(3) . . ?
C30 Si1 C29 108.72(6) . . ?
C30 Si1 C1 111.37(6) . . ?
C29 Si1 C1 111.09(5) . . ?
C30 Si1 C6 113.97(6) . . ?
C29 Si1 C6 114.70(6) . . ?
C1 Si1 C6 96.56(5) . . ?
C40 Si2 C39 107.07(6) . . ?
C40 Si2 C11 111.19(6) . . ?
C39 Si2 C11 112.84(5) . . ?
C40 Si2 C16 115.10(5) . . ?
C39 Si2 C16 114.70(6) . . ?
C11 Si2 C16 95.79(4) . . ?
N2 N1 Zr1 76.22(5) . . ?
N2 N1 Zr2 72.23(5) . . ?
Zr1 N1 Zr2 148.42(4) . . ?
N1 N2 Zr2 75.49(5) . . ?
N1 N2 Zr1 71.56(5) . . ?
Zr2 N2 Zr1 147.03(4) . . ?
C5 C1 C2 105.32(8) . . ?
C5 C1 Si1 122.69(7) . . ?
C2 C1 Si1 127.16(8) . . ?
C5 C1 Zr1 74.98(6) . . ?
C2 C1 Zr1 73.46(6) . . ?
Si1 C1 Zr1 97.40(4) . . ?
C3 C2 C1 109.15(8) . . ?
C3 C2 Zr1 77.83(6) . . ?
C1 C2 Zr1 73.16(6) . . ?
C2 C3 C4 108.73(8) . . ?
C2 C3 Zr1 69.98(6) . . ?
C4 C3 Zr1 75.74(5) . . ?
C3 C4 C5 106.32(8) . . ?
C3 C4 C21 125.90(8) . . ?
C5 C4 C21 127.35(8) . . ?
C3 C4 Zr1 72.76(5) . . ?
C5 C4 Zr1 70.03(5) . . ?
C21 C4 Zr1 127.87(7) . . ?
C4 C5 C1 110.45(8) . . ?
C4 C5 Zr1 78.10(6) . . ?
C1 C5 Zr1 71.99(6) . . ?
C7 C6 C10 106.05(9) . . ?
C7 C6 Si1 124.67(7) . . ?
C10 C6 Si1 123.95(7) . . ?
C7 C6 Zr1 74.43(5) . . ?
C10 C6 Zr1 73.14(5) . . ?
Si1 C6 Zr1 97.24(4) . . ?
C8 C7 C6 108.93(8) . . ?
C8 C7 C25 123.32(10) . . ?
C6 C7 C25 127.44(10) . . ?
C8 C7 Zr1 77.02(5) . . ?
C6 C7 Zr1 72.26(5) . . ?
C25 C7 Zr1 122.10(7) . . ?
C9 C8 C7 108.07(9) . . ?
C9 C8 C26 125.88(10) . . ?
C7 C8 C26 125.77(9) . . ?
C9 C8 Zr1 73.90(6) . . ?
C7 C8 Zr1 70.75(5) . . ?
C26 C8 Zr1 125.78(7) . . ?
C8 C9 C10 108.05(8) . . ?
C8 C9 C27 126.76(10) . . ?
C10 C9 C27 125.03(9) . . ?
C8 C9 Zr1 74.49(6) . . ?
C10 C9 Zr1 69.77(5) . . ?
C27 C9 Zr1 125.00(7) . . ?
C9 C10 C6 108.82(8) . . ?
C9 C10 C28 123.26(8) . . ?
C6 C10 C28 127.85(9) . . ?
C9 C10 Zr1 77.77(6) . . ?
C6 C10 Zr1 73.26(5) . . ?
C28 C10 Zr1 117.89(6) . . ?
C12 C11 C15 105.31(9) . . ?
C12 C11 Si2 125.48(7) . . ?
C15 C11 Si2 124.45(8) . . ?
C12 C11 Zr2 72.60(5) . . ?
C15 C11 Zr2 75.01(5) . . ?
Si2 C11 Zr2 98.25(4) . . ?
C13 C12 C11 109.27(8) . . ?
C13 C12 Zr2 77.74(6) . . ?
C11 C12 Zr2 73.97(6) . . ?
C12 C13 C14 108.93(8) . . ?
C12 C13 Zr2 69.94(6) . . ?
C14 C13 Zr2 76.21(6) . . ?
C15 C14 C13 105.91(9) . . ?
C15 C14 C31 127.41(8) . . ?
C13 C14 C31 126.19(9) . . ?
C15 C14 Zr2 70.33(5) . . ?
C13 C14 Zr2 71.99(5) . . ?
C31 C14 Zr2 128.51(6) . . ?
C14 C15 C11 110.54(8) . . ?
C14 C15 Zr2 77.80(5) . . ?
C11 C15 Zr2 71.93(5) . . ?
C20 C16 C17 106.04(8) . . ?
C20 C16 Si2 123.74(6) . . ?
C17 C16 Si2 124.85(7) . . ?
C20 C16 Zr2 73.79(5) . . ?
C17 C16 Zr2 73.20(5) . . ?
Si2 C16 Zr2 97.69(4) . . ?
C18 C17 C16 108.64(8) . . ?
C18 C17 C35 123.54(8) . . ?
C16 C17 C35 127.66(9) . . ?
C18 C17 Zr2 77.24(6) . . ?
C16 C17 Zr2 73.22(5) . . ?
C35 C17 Zr2 119.63(7) . . ?
C19 C18 C17 108.48(7) . . ?
C19 C18 C36 126.43(9) . . ?
C17 C18 C36 124.89(9) . . ?
C19 C18 Zr2 74.51(6) . . ?
C17 C18 Zr2 70.35(5) . . ?
C36 C18 Zr2 125.05(7) . . ?
C18 C19 C20 107.61(8) . . ?
C18 C19 C37 126.89(8) . . ?
C20 C19 C37 125.16(8) . . ?
C18 C19 Zr2 73.70(6) . . ?
C20 C19 Zr2 70.47(6) . . ?
C37 C19 Zr2 126.51(7) . . ?
C19 C20 C16 109.15(7) . . ?
C19 C20 C38 122.81(9) . . ?
C16 C20 C38 127.59(8) . . ?
C19 C20 Zr2 77.17(5) . . ?
C16 C20 Zr2 72.84(5) . . ?
C38 C20 Zr2 122.59(7) . . ?
C4 C21 C24 110.82(8) . . ?
C4 C21 C22 110.95(8) . . ?
C24 C21 C22 108.94(9) . . ?
C4 C21 C23 107.56(9) . . ?
C24 C21 C23 109.09(9) . . ?
C22 C21 C23 109.45(9) . . ?
C14 C31 C32 110.91(8) . . ?
C14 C31 C34 107.78(9) . . ?
C32 C31 C34 110.11(10) . . ?
C14 C31 C33 111.19(9) . . ?
C32 C31 C33 108.32(9) . . ?
C34 C31 C33 108.50(9) . . ?

loop_
_geom_bond_atom_site_label_1
_geom_bond_atom_site_label_2
_geom_bond_distance
_geom_bond_site_symmetry_2
_geom_bond_publ_flag
Zr1 H1M 1.777(12) . ?
Zr1 N1 2.2121(7) . ?
Zr1 N2 2.2646(8) . ?
Zr1 C1 2.4821(11) . ?
Zr1 C10 2.4829(10) . ?
Zr1 C6 2.4844(10) . ?
Zr1 C2 2.4860(11) . ?
Zr1 C7 2.5127(9) . ?
Zr1 C5 2.5209(10) . ?
Zr1 C9 2.5860(10) . ?
Zr1 C3 2.5864(10) . ?
Zr1 C8 2.5935(10) . ?
Zr2 H2M 1.777(12) . ?
Zr2 N2 2.2164(7) . ?
Zr2 N1 2.2532(8) . ?
Zr2 C12 2.4656(10) . ?
Zr2 C11 2.4834(9) . ?
Zr2 C17 2.4912(10) . ?
Zr2 C16 2.4914(10) . ?
Zr2 C20 2.5038(10) . ?
Zr2 C15 2.5234(9) . ?
Zr2 C13 2.5649(10) . ?
Zr2 C18 2.5799(10) . ?
Zr2 C19 2.5903(10) . ?
Si1 C30 1.8540(15) . ?
Si1 C29 1.8663(12) . ?
Si1 C1 1.8691(10) . ?
Si1 C6 1.8719(11) . ?
Si2 C40 1.8616(13) . ?
Si2 C39 1.8640(11) . ?
Si2 C11 1.8653(11) . ?
Si2 C16 1.8757(10) . ?
N1 N2 1.2432(12) . ?
C1 C5 1.4227(15) . ?
C1 C2 1.4269(12) . ?
C2 C3 1.4092(14) . ?
C3 C4 1.4151(12) . ?
C4 C5 1.4160(13) . ?
C4 C21 1.5143(14) . ?
C6 C7 1.4324(14) . ?
C6 C10 1.4354(12) . ?
C7 C8 1.4195(15) . ?
C7 C25 1.5098(13) . ?
C8 C9 1.4106(13) . ?
C8 C26 1.4978(17) . ?
C9 C10 1.4200(15) . ?
C9 C27 1.5001(15) . ?
C10 C28 1.5005(14) . ?
C11 C12 1.4236(14) . ?
C11 C15 1.4252(14) . ?
C12 C13 1.4034(15) . ?
C13 C14 1.4212(13) . ?
C14 C15 1.4151(14) . ?
C14 C31 1.5140(14) . ?
C16 C20 1.4342(14) . ?
C16 C17 1.4395(11) . ?
C17 C18 1.4180(14) . ?
C17 C35 1.5030(14) . ?
C18 C19 1.4160(13) . ?
C18 C36 1.5023(12) . ?
C19 C20 1.4218(12) . ?
C19 C37 1.4951(15) . ?
C20 C38 1.5036(13) . ?
C21 C24 1.5299(13) . ?
C21 C22 1.5327(15) . ?
C21 C23 1.5319(16) . ?
C31 C32 1.5265(14) . ?
C31 C34 1.5265(16) . ?
C31 C33 1.5314(16) . ?
